data_4021273
loop_
_publ_author_name
'Kozo Toyota'
'Subaru Kawasaki'
'Masaaki Yoshifuji'

_publ_section_title
;
 Preparation and Properties of Phosphaethynes Bearing
 Bulky Aryl Groups with Electron-Donating Substituents
 at the Para Position
;
_journal_name_full 'Journal of Organic Chemistry'
_journal_page_first 5065
_journal_page_last 5070
_journal_paper_doi 10.1021/jo049571q
_journal_volume 69
_journal_year 2004
_chemical_formula_moiety 'C17 H26 N P '
_chemical_formula_sum 'C17 H26 N P'
_chemical_formula_weight 275.37
_space_group_IT_number 14
_symmetry_cell_setting monoclinic
_symmetry_space_group_name_Hall '-P 2yn'
_symmetry_space_group_name_H-M 'P 1 21/n 1'
_cell_angle_alpha 90
_cell_angle_beta 93.24(1)
_cell_angle_gamma 90
_cell_formula_units_Z 4
_cell_length_a 10.230(4)
_cell_length_b 11.190(6)
_cell_length_c 14.989(5)
_cell_measurement_temperature 203.2
_cell_volume 1713(1)
_exptl_crystal_density_diffrn 1.068
_cod_original_sg_symbol_H-M 'P 21/n'
_cod_original_formula_sum 'C17 H26 N P '
_cod_database_code 4021273

loop_
_symmetry_equiv_pos_as_xyz
x,y,z
1/2-x,1/2+y,1/2-z
-x,-y,-z
1/2+x,1/2-y,1/2+z

loop_
_atom_site_label
_atom_site_type_symbol
_atom_site_fract_x
_atom_site_fract_y
_atom_site_fract_z
_atom_site_U_iso_or_equiv
_atom_site_adp_type
_atom_site_occupancy
_atom_site_calc_flag
_atom_site_refinement_flags
_atom_site_disorder_assembly
_atom_site_disorder_group
P(1) P -0.0222(1) -0.0932(1) 0.28139(9) 0.0823(4) Uani 1.00 d . . .
N(1) N 0.2893(3) 0.3089(3) -0.0140(2) 0.0468(8) Uani 1.00 d . . .
C(1) C 0.0444(3) -0.0027(3) 0.2219(2) 0.0429(9) Uani 1.00 d . . .
C(2) C 0.1078(3) 0.0803(3) 0.1644(2) 0.0307(7) Uani 1.00 d . . .
C(3) C 0.0306(3) 0.1589(3) 0.1076(2) 0.0324(8) Uani 1.00 d . . .
C(4) C 0.0935(3) 0.2325(3) 0.0502(2) 0.0340(8) Uani 1.00 d . . .
C(5) C 0.2307(3) 0.2348(3) 0.0458(2) 0.0332(8) Uani 1.00 d . . .
C(6) C 0.3043(3) 0.1607(3) 0.1043(2) 0.0340(7) Uani 1.00 d . . .
C(7) C 0.2485(3) 0.0839(2) 0.1637(2) 0.0307(7) Uani 1.00 d . . .
C(8) C -0.1205(3) 0.1632(3) 0.1056(2) 0.0394(8) Uani 1.00 d . . .
C(9) C -0.1787(3) 0.0441(4) 0.0722(2) 0.058(1) Uani 1.00 d . . .
C(10) C -0.1668(3) 0.1959(3) 0.1984(2) 0.0501(10) Uani 1.00 d . . .
C(11) C -0.1772(3) 0.2601(4) 0.0421(3) 0.069(1) Uani 1.00 d . . .
C(12) C 0.3391(3) 0.0063(3) 0.2255(2) 0.0393(8) Uani 1.00 d . . .
C(13) C 0.3170(3) -0.1279(3) 0.2045(2) 0.0448(9) Uani 1.00 d . . .
C(14) C 0.3176(4) 0.0346(3) 0.3240(2) 0.061(1) Uani 1.00 d . . .
C(15) C 0.4847(3) 0.0301(3) 0.2113(3) 0.060(1) Uani 1.00 d . . .
C(16) C 0.4273(4) 0.2960(4) -0.0298(2) 0.068(1) Uani 1.00 d . . .
C(17) C 0.2101(4) 0.3815(4) -0.0754(2) 0.067(1) Uani 1.00 d . . .
H(1) H 0.0422 0.2840 0.0120 0.0410 Uiso 1.00 calc . . .
H(2) H 0.3970 0.1631 0.1032 0.0409 Uiso 1.00 calc . . .
H(3) H -0.1446 0.0246 0.0163 0.0693 Uiso 1.00 calc . . .
H(4) H -0.1562 -0.0170 0.1143 0.0693 Uiso 1.00 calc . . .
H(5) H -0.2713 0.0508 0.0651 0.0693 Uiso 1.00 calc . . .
H(6) H -0.1371 0.1370 0.2405 0.0604 Uiso 1.00 calc . . .
H(7) H -0.2596 0.1993 0.1960 0.0604 Uiso 1.00 calc . . .
H(8) H -0.1319 0.2715 0.2160 0.0604 Uiso 1.00 calc . . .
H(9) H -0.2699 0.2610 0.0438 0.0829 Uiso 1.00 calc . . .
H(10) H -0.1432 0.3358 0.0602 0.0829 Uiso 1.00 calc . . .
H(11) H -0.1536 0.2435 -0.0170 0.0829 Uiso 1.00 calc . . .
H(12) H 0.2268 -0.1465 0.2079 0.0539 Uiso 1.00 calc . . .
H(13) H 0.3431 -0.1446 0.1458 0.0539 Uiso 1.00 calc . . .
H(14) H 0.3673 -0.1749 0.2464 0.0539 Uiso 1.00 calc . . .
H(15) H 0.3754 -0.0123 0.3614 0.0742 Uiso 1.00 calc . . .
H(16) H 0.2297 0.0170 0.3364 0.0742 Uiso 1.00 calc . . .
H(17) H 0.3346 0.1170 0.3351 0.0742 Uiso 1.00 calc . . .
H(18) H 0.5372 -0.0236 0.2469 0.0732 Uiso 1.00 calc . . .
H(19) H 0.5058 0.1100 0.2280 0.0732 Uiso 1.00 calc . . .
H(20) H 0.5009 0.0187 0.1500 0.0732 Uiso 1.00 calc . . .
H(21) H 0.4512 0.2141 -0.0255 0.0814 Uiso 1.00 calc . . .
H(22) H 0.4430 0.3246 -0.0880 0.0814 Uiso 1.00 calc . . .
H(23) H 0.4780 0.3408 0.0134 0.0814 Uiso 1.00 calc . . .
H(24) H 0.1562 0.4328 -0.0429 0.0803 Uiso 1.00 calc . . .
H(25) H 0.1566 0.3313 -0.1134 0.0803 Uiso 1.00 calc . . .
H(26) H 0.2653 0.4281 -0.1106 0.0803 Uiso 1.00 calc . . .

loop_
_atom_site_aniso_label
_atom_site_aniso_U_11
_atom_site_aniso_U_22
_atom_site_aniso_U_33
_atom_site_aniso_U_12
_atom_site_aniso_U_13
_atom_site_aniso_U_23
P(1) 0.0711(7) 0.0701(8) 0.1099(9) 0.0031(6) 0.0411(7) 0.0397(7)
N(1) 0.045(1) 0.053(2) 0.043(1) 0.001(1) 0.011(1) 0.015(1)
C(1) 0.039(2) 0.041(2) 0.049(2) 0.004(2) 0.009(1) 0.001(1)
C(2) 0.031(1) 0.028(2) 0.033(1) -0.002(1) 0.004(1) -0.004(1)
C(3) 0.027(1) 0.030(2) 0.040(1) -0.001(1) 0.003(1) -0.009(1)
C(4) 0.034(1) 0.034(2) 0.034(1) 0.004(1) 0.000(1) 0.000(1)
C(5) 0.037(2) 0.030(2) 0.033(1) -0.002(1) 0.007(1) 0.000(1)
C(6) 0.029(1) 0.030(2) 0.043(1) 0.000(1) 0.003(1) -0.003(1)
C(7) 0.031(1) 0.024(2) 0.037(1) -0.002(1) 0.004(1) -0.003(1)
C(8) 0.026(1) 0.045(2) 0.047(2) 0.000(1) 0.001(1) -0.006(1)
C(9) 0.036(2) 0.069(3) 0.067(2) -0.014(2) 0.001(2) -0.026(2)
C(10) 0.032(2) 0.053(2) 0.067(2) 0.001(1) 0.013(1) -0.018(2)
C(11) 0.032(2) 0.091(3) 0.082(3) 0.011(2) -0.005(2) 0.018(2)
C(12) 0.038(2) 0.032(2) 0.047(2) 0.000(1) -0.008(1) 0.004(1)
C(13) 0.047(2) 0.034(2) 0.053(2) 0.006(1) 0.000(1) 0.003(1)
C(14) 0.089(3) 0.049(2) 0.044(2) 0.004(2) -0.015(2) 0.003(2)
C(15) 0.039(2) 0.056(2) 0.084(2) 0.000(2) -0.020(2) 0.023(2)
C(16) 0.051(2) 0.090(3) 0.064(2) -0.005(2) 0.020(2) 0.028(2)
C(17) 0.074(3) 0.074(3) 0.055(2) 0.017(2) 0.023(2) 0.030(2)

loop_
_geom_bond_atom_site_label_1
_geom_bond_atom_site_label_2
_geom_bond_distance
_geom_bond_site_symmetry_1
_geom_bond_site_symmetry_2
_geom_bond_publ_flag
P(1) C(1) 1.533(3) . . yes
N(1) C(5) 1.382(4) . . yes
N(1) C(16) 1.452(4) . . yes
N(1) C(17) 1.443(4) . . yes
C(1) C(2) 1.446(4) . . yes
C(2) C(3) 1.431(4) . . yes
C(2) C(7) 1.440(4) . . yes
C(3) C(4) 1.377(4) . . yes
C(3) C(8) 1.545(4) . . yes
C(4) C(5) 1.409(4) . . yes
C(5) C(6) 1.397(4) . . yes
C(6) C(7) 1.384(4) . . yes
C(7) C(12) 1.541(4) . . yes
C(8) C(9) 1.533(5) . . yes
C(8) C(10) 1.539(4) . . yes
C(8) C(11) 1.535(5) . . yes
C(12) C(13) 1.548(5) . . yes
C(12) C(14) 1.538(5) . . yes
C(12) C(15) 1.539(4) . . yes

loop_
_cod_related_entry_id
_cod_related_entry_database
_cod_related_entry_code
1 ChemSpider 9406232
